data_4119536
loop_
_publ_author_name
'David S. Brock'
'H\'el\`ene P. A. Mercier'
'Gary J. Schrobilgen'

_publ_section_title
;
 [H(OXeF2)n][AsF6] and [FXeII(OXeIVF2)n][AsF6] (n= 1, 2): Examples of
 Xenon(IV) Hydroxide Fluoride and Oxide Fluoride Cations and the Crystal
 Structures of [F3Xe---FH][Sb2F11] and [H5F4][SbF6].2[F3Xe---FH][Sb2F11]
;
_journal_name_full 'Journal of the American Chemical Society'
_journal_page_first 5089
_journal_page_last 5104
_journal_paper_doi 10.1021/ja312493j
_journal_volume 135
_journal_year 2013
_chemical_formula_moiety 'XeF3 HF,Sb2F11,H5F4,SbF6'
_chemical_formula_sum 'F20 H3.5 Sb2.5 Xe'
_chemical_formula_weight 819.20
_chemical_name_systematic
; 
 ? 
;
_space_group_IT_number 2
_symmetry_cell_setting triclinic
_symmetry_space_group_name_Hall '-P 1'
_symmetry_space_group_name_H-M 'P -1'
_atom_sites_solution_primary direct
_atom_sites_solution_secondary difmap
_audit_creation_method SHELXL-97
_cell_angle_alpha 85.469(4)
_cell_angle_beta 78.082(3)
_cell_angle_gamma 66.350(3)
_cell_formula_units_Z 2
_cell_length_a 7.5604(8)
_cell_length_b 8.4967(9)
_cell_length_c 13.0169(14)
_cell_measurement_temperature 153(2)
_cell_measurement_theta_max 32.5
_cell_measurement_theta_min 0
_cell_volume 749.44(14)
_computing_cell_refinement 'Bruker SMART'
_computing_data_collection 'Bruker SMART'
_computing_data_reduction 'Bruker SMART'
_computing_molecular_graphics 'SHELXL-97 (Sheldrick, 2008)'
_computing_publication_material 'SHELXL-97 (Sheldrick, 2008)'
_computing_structure_refinement 'SHELXL-97 (Sheldrick, 2008)'
_computing_structure_solution 'SHELXS-97 (Sheldrick, 2008)'
_diffrn_ambient_temperature 153(2)
_diffrn_measured_fraction_theta_full 0.993
_diffrn_measured_fraction_theta_max 0.993
_diffrn_radiation_monochromator graphite
_diffrn_radiation_source 'fine-focus sealed tube'
_diffrn_radiation_type MoK\a
_diffrn_radiation_wavelength 0.71073
_diffrn_reflns_av_R_equivalents 0.0428
_diffrn_reflns_av_sigmaI/netI 0.0387
_diffrn_reflns_limit_h_max 11
_diffrn_reflns_limit_h_min -11
_diffrn_reflns_limit_k_max 12
_diffrn_reflns_limit_k_min -12
_diffrn_reflns_limit_l_max 19
_diffrn_reflns_limit_l_min -17
_diffrn_reflns_number 19129
_diffrn_reflns_theta_full 32.50
_diffrn_reflns_theta_max 32.50
_diffrn_reflns_theta_min 3.00
_exptl_absorpt_coefficient_mu 6.918
_exptl_absorpt_correction_T_max 1
_exptl_absorpt_correction_T_min 0.655
_exptl_absorpt_correction_type multi-scan
_exptl_absorpt_process_details 'SADABS V2.10'
_exptl_crystal_colour colorless
_exptl_crystal_density_diffrn 3.630
_exptl_crystal_description plate
_exptl_crystal_F_000 730
_exptl_crystal_size_max 0.32
_exptl_crystal_size_mid 0.21
_exptl_crystal_size_min 0.12
_refine_diff_density_max 2.984
_refine_diff_density_min -3.270
_refine_diff_density_rms 0.333
_refine_ls_extinction_method none
_refine_ls_goodness_of_fit_ref 1.158
_refine_ls_matrix_type full
_refine_ls_number_parameters 209
_refine_ls_number_reflns 5402
_refine_ls_number_restraints 0
_refine_ls_restrained_S_all 1.158
_refine_ls_R_factor_all 0.0418
_refine_ls_R_factor_gt 0.0389
_refine_ls_shift/su_max 0.000
_refine_ls_shift/su_mean 0.000
_refine_ls_structure_factor_coef Fsqd
_refine_ls_weighting_details 'calc w=1/[\s^2^(Fo^2^)+(0.0623P)^2^+0.0000P] where P=(Fo^2^+2Fc^2^)/3'
_refine_ls_weighting_scheme calc
_refine_ls_wR_factor_gt 0.0991
_refine_ls_wR_factor_ref 0.1011
_reflns_number_gt 5032
_reflns_number_total 5402
_reflns_threshold_expression >2sigma(I)
_cod_data_source_file ja312493j_si_002_1.cif
_cod_data_source_block '[(XeF3.HF)(Sb2F11)]2(H5F4(SbF6)'
_cod_original_formula_sum 'F20 H3.50 Sb2.50 Xe'
_cod_database_code 4119536

loop_
_symmetry_equiv_pos_as_xyz
'x, y, z'
'-x, -y, -z'

loop_
_atom_site_label
_atom_site_type_symbol
_atom_site_fract_x
_atom_site_fract_y
_atom_site_fract_z
_atom_site_U_iso_or_equiv
_atom_site_adp_type
_atom_site_occupancy
_atom_site_symmetry_multiplicity
_atom_site_calc_flag
_atom_site_refinement_flags
Xe1 Xe 0.23581(3) -0.18660(3) 0.310072(16) 0.01129(7) Uani 1 1 d .
F1 F 0.3653(4) -0.0554(3) 0.2401(2) 0.0201(5) Uani 1 1 d .
F2 F 0.3971(4) -0.3397(3) 0.19883(18) 0.0184(5) Uani 1 1 d .
F3 F 0.1118(4) 0.0089(3) 0.3972(2) 0.0202(5) Uani 1 1 d .
F4 F 0.0076(4) -0.2730(3) 0.44206(19) 0.0182(4) Uiso 1 1 d .
Sb1 Sb 0.0000 0.0000 0.0000 0.01133(8) Uani 1 2 d S
F5 F 0.0767(4) -0.0287(4) 0.1301(2) 0.0227(5) Uani 1 1 d .
F6 F 0.1982(4) -0.2106(3) -0.0438(2) 0.0244(5) Uani 1 1 d .
F7 F -0.1762(4) -0.1094(3) 0.0517(2) 0.0217(5) Uani 1 1 d .
Sb2 Sb -0.10155(3) 0.48724(3) 0.249264(18) 0.01154(7) Uani 1 1 d .
Sb3 Sb -0.43910(3) 0.23146(3) 0.356273(18) 0.01174(7) Uani 1 1 d .
F8 F -0.2555(4) 0.3373(3) 0.27027(19) 0.0171(4) Uani 1 1 d .
F9 F -0.1971(4) 0.5655(3) 0.12723(19) 0.0205(5) Uani 1 1 d .
F10 F 0.1013(4) 0.3017(3) 0.1771(2) 0.0228(5) Uani 1 1 d .
F11 F -0.3260(4) 0.6499(3) 0.3281(2) 0.0222(5) Uani 1 1 d .
F12 F 0.0428(4) 0.6229(3) 0.23649(19) 0.0186(5) Uani 1 1 d .
F13 F -0.0209(4) 0.3924(4) 0.3752(2) 0.0229(5) Uani 1 1 d .
F14 F -0.6076(4) 0.1396(4) 0.4342(2) 0.0232(5) Uani 1 1 d .
F15 F -0.2293(4) 0.0221(3) 0.3216(2) 0.0220(5) Uani 1 1 d .
F16 F -0.3326(4) 0.2534(4) 0.46893(19) 0.0215(5) Uani 1 1 d .
F17 F -0.6201(4) 0.4579(3) 0.3800(2) 0.0230(5) Uani 1 1 d .
F18 F -0.5174(4) 0.2311(4) 0.2308(2) 0.0240(5) Uani 1 1 d .
F19 F -0.4326(4) -0.1738(3) -0.0004(2) 0.0208(5) Uani 1 1 d .
F20 F -0.3849(4) -0.4510(3) -0.0449(2) 0.0207(5) Uani 1 1 d .

loop_
_atom_site_aniso_label
_atom_site_aniso_U_11
_atom_site_aniso_U_22
_atom_site_aniso_U_33
_atom_site_aniso_U_23
_atom_site_aniso_U_13
_atom_site_aniso_U_12
Xe1 0.01356(11) 0.01248(11) 0.00803(10) -0.00095(7) -0.00282(8) -0.00479(8)
F1 0.0237(12) 0.0216(11) 0.0195(11) 0.0015(9) -0.0050(9) -0.0134(10)
F2 0.0188(11) 0.0229(11) 0.0119(10) -0.0087(9) 0.0004(8) -0.0067(9)
F3 0.0258(13) 0.0163(10) 0.0176(11) -0.0065(9) -0.0038(9) -0.0064(9)
Sb1 0.01438(16) 0.01192(14) 0.00911(14) 0.00056(11) -0.00489(11) -0.00546(12)
F5 0.0332(14) 0.0282(13) 0.0144(11) 0.0052(10) -0.0135(10) -0.0167(11)
F6 0.0212(12) 0.0174(11) 0.0277(13) -0.0062(10) -0.0011(10) -0.0009(10)
F7 0.0246(13) 0.0258(12) 0.0203(12) 0.0049(10) -0.0074(10) -0.0151(11)
Sb2 0.01280(12) 0.01312(12) 0.00969(11) 0.00015(8) -0.00311(8) -0.00569(9)
Sb3 0.01249(12) 0.01348(12) 0.01003(11) 0.00076(8) -0.00370(8) -0.00530(9)
F8 0.0198(11) 0.0213(11) 0.0137(10) -0.0007(9) -0.0028(8) -0.0118(9)
F9 0.0254(13) 0.0265(12) 0.0126(10) 0.0032(9) -0.0095(9) -0.0111(10)
F10 0.0176(12) 0.0181(11) 0.0298(13) -0.0070(10) 0.0000(10) -0.0050(9)
F11 0.0194(12) 0.0223(12) 0.0225(12) -0.0077(10) -0.0006(9) -0.0060(10)
F12 0.0236(12) 0.0214(11) 0.0159(10) 0.0003(9) -0.0033(9) -0.0145(10)
F13 0.0287(14) 0.0298(13) 0.0166(11) 0.0086(10) -0.0123(10) -0.0158(11)
F14 0.0205(12) 0.0260(13) 0.0239(12) 0.0071(11) -0.0034(10) -0.0117(10)
F15 0.0212(12) 0.0147(10) 0.0258(12) -0.0023(10) -0.0019(10) -0.0035(9)
F16 0.0223(12) 0.0311(13) 0.0129(10) -0.0023(10) -0.0067(9) -0.0104(11)
F17 0.0186(12) 0.0155(11) 0.0287(13) 0.0003(10) -0.0018(10) -0.0017(9)
F18 0.0327(14) 0.0368(15) 0.0134(10) 0.0051(10) -0.0128(10) -0.0217(12)
F19 0.0234(12) 0.0147(10) 0.0267(12) -0.0018(9) -0.0088(10) -0.0076(9)
F20 0.0276(13) 0.0166(11) 0.0186(11) -0.0025(9) -0.0024(10) -0.0101(10)

loop_
_atom_type_symbol
_atom_type_description
_atom_type_scat_dispersion_real
_atom_type_scat_dispersion_imag
_atom_type_scat_source
H H 0.0000 0.0000 'International Tables Vol C Tables 4.2.6.8 and 6.1.1.4'
F F 0.0171 0.0103 'International Tables Vol C Tables 4.2.6.8 and 6.1.1.4'
Sb Sb -0.5866 1.5461 'International Tables Vol C Tables 4.2.6.8 and 6.1.1.4'
Xe Xe -0.4205 1.9578 'International Tables Vol C Tables 4.2.6.8 and 6.1.1.4'

loop_
_geom_angle_atom_site_label_1
_geom_angle_atom_site_label_2
_geom_angle_atom_site_label_3
_geom_angle
_geom_angle_site_symmetry_1
_geom_angle_site_symmetry_3
F1 Xe1 F3 81.35(11) . .
F1 Xe1 F2 81.02(11) . .
F3 Xe1 F2 162.34(11) . .
F1 Xe1 F4 160.20(10) . .
F3 Xe1 F4 78.84(10) . .
F2 Xe1 F4 118.77(9) . .
F6 Sb1 F6 180.0(3) 2 .
F6 Sb1 F5 90.07(13) 2 .
F6 Sb1 F5 89.93(13) . .
F6 Sb1 F5 89.93(13) 2 2
F6 Sb1 F5 90.07(13) . 2
F5 Sb1 F5 180.00(4) . 2
F6 Sb1 F7 90.11(12) 2 2
F6 Sb1 F7 89.89(12) . 2
F5 Sb1 F7 89.77(11) . 2
F5 Sb1 F7 90.23(11) 2 2
F6 Sb1 F7 89.89(12) 2 .
F6 Sb1 F7 90.11(12) . .
F5 Sb1 F7 90.23(11) . .
F5 Sb1 F7 89.77(11) 2 .
F7 Sb1 F7 180.0(2) 2 .
F9 Sb2 F10 90.21(13) . .
F9 Sb2 F12 94.81(11) . .
F10 Sb2 F12 94.96(11) . .
F9 Sb2 F11 90.91(12) . .
F10 Sb2 F11 170.79(11) . .
F12 Sb2 F11 94.05(11) . .
F9 Sb2 F13 173.58(11) . .
F10 Sb2 F13 89.33(13) . .
F12 Sb2 F13 91.61(11) . .
F11 Sb2 F13 88.54(12) . .
F9 Sb2 F8 87.94(11) . .
F10 Sb2 F8 85.51(11) . .
F12 Sb2 F8 177.20(10) . .
F11 Sb2 F8 85.40(11) . .
F13 Sb2 F8 85.64(11) . .
F14 Sb3 F18 95.16(12) . .
F14 Sb3 F15 95.72(12) . .
F18 Sb3 F15 90.43(13) . .
F14 Sb3 F17 93.89(12) . .
F18 Sb3 F17 89.66(13) . .
F15 Sb3 F17 170.34(12) . .
F14 Sb3 F16 95.40(12) . .
F18 Sb3 F16 169.38(12) . .
F15 Sb3 F16 89.67(12) . .
F17 Sb3 F16 88.47(12) . .
F14 Sb3 F8 179.09(11) . .
F18 Sb3 F8 84.82(11) . .
F15 Sb3 F8 85.19(11) . .
F17 Sb3 F8 85.20(11) . .
F16 Sb3 F8 84.60(11) . .
Sb2 F8 Sb3 154.38(13) . .

loop_
_geom_bond_atom_site_label_1
_geom_bond_atom_site_label_2
_geom_bond_distance
_geom_bond_site_symmetry_2
Xe1 F1 1.838(2) .
Xe1 F3 1.880(2) .
Xe1 F2 1.890(2) .
Xe1 F4 2.462(2) .
Sb1 F6 1.852(3) 2
Sb1 F6 1.852(3) .
Sb1 F5 1.869(2) .
Sb1 F5 1.869(2) 2
Sb1 F7 1.902(2) 2
Sb1 F7 1.902(2) .
Sb2 F9 1.846(2) .
Sb2 F10 1.849(3) .
Sb2 F12 1.858(2) .
Sb2 F11 1.862(3) .
Sb2 F13 1.876(2) .
Sb2 F8 2.014(2) .
Sb3 F14 1.844(3) .
Sb3 F18 1.849(2) .
Sb3 F15 1.858(3) .
Sb3 F17 1.864(2) .
Sb3 F16 1.867(2) .
Sb3 F8 2.047(2) .
